data_7237605
loop_
_publ_author_name
'Chen, Ming'
'Li, Jing'
'Jiao, Xuechen'
'Yang, Xiaochun'
'Wu, Wenting'
'McNeill, Christopher R.'
'Gao, Xike'

_publ_section_title
;
 Enantiopure versus racemic naphthalene diimide-based n-type organic
 semiconductors: effect on charge transport
;
_journal_issue 9
_journal_name_full 'Journal of Materials Chemistry C'
_journal_page_first 2659
_journal_paper_doi 10.1039/C8TC06273K
_journal_volume 7
_journal_year 2019
_chemical_absolute_configuration ad
_chemical_formula_moiety 'C29 H28 N2 O4'
_chemical_formula_sum 'C29 H28 N2 O4'
_chemical_formula_weight 468.53
_chemical_name_systematic (S)-2-hexyl-7-(2-phenylpropyl)benzo[lmn][3,8]phenanthroline-1,3,6,8(2H,7H)-tetraone
_space_group_crystal_system triclinic
_space_group_IT_number 1
_space_group_name_Hall 'P 1'
_space_group_name_H-M_alt 'P 1'
_atom_sites_solution_hydrogens geom
_audit_creation_method SHELXL-2016/6
_audit_update_record
;
2019-01-15 deposited with the CCDC.	2019-02-12 downloaded from the CCDC.
;
_cell_angle_alpha 90.45(5)
_cell_angle_beta 93.46(3)
_cell_angle_gamma 96.76(3)
_cell_formula_units_Z 1
_cell_length_a 4.7639(13)
_cell_length_b 8.744(2)
_cell_length_c 14.310(7)
_cell_measurement_reflns_used 9538
_cell_measurement_temperature 173(2)
_cell_measurement_theta_max 68.50
_cell_measurement_theta_min 3.09
_cell_volume 590.8(4)
_computing_structure_refinement 'SHELXL-2016/6 (Sheldrick, 2016)'
_computing_structure_solution 'SHELXT 2014/5 (Sheldrick, 2014)'
_diffrn_ambient_temperature 173(2)
_diffrn_measured_fraction_theta_full 0.963
_diffrn_measured_fraction_theta_max 0.961
_diffrn_measurement_device_type 'Bruker APEX-II CCD'
_diffrn_measurement_method '\f and \w scans'
_diffrn_radiation_type CuK\a
_diffrn_radiation_wavelength 1.54178
_diffrn_reflns_av_R_equivalents 0.0549
_diffrn_reflns_av_unetI/netI 0.0547
_diffrn_reflns_Laue_measured_fraction_full 0.963
_diffrn_reflns_Laue_measured_fraction_max 0.961
_diffrn_reflns_limit_h_max 5
_diffrn_reflns_limit_h_min -5
_diffrn_reflns_limit_k_max 10
_diffrn_reflns_limit_k_min -10
_diffrn_reflns_limit_l_max 17
_diffrn_reflns_limit_l_min -17
_diffrn_reflns_number 10980
_diffrn_reflns_point_group_measured_fraction_full 0.963
_diffrn_reflns_point_group_measured_fraction_max 0.961
_diffrn_reflns_theta_full 67.679
_diffrn_reflns_theta_max 68.378
_diffrn_reflns_theta_min 3.094
_exptl_absorpt_coefficient_mu 0.709
_exptl_crystal_colour colorless
_exptl_crystal_density_diffrn 1.317
_exptl_crystal_description block
_exptl_crystal_F_000 248
_exptl_crystal_size_max 0.240
_exptl_crystal_size_mid 0.220
_exptl_crystal_size_min 0.200
_exptl_transmission_factor_max 0.7531
_exptl_transmission_factor_min 0.4922
_refine_diff_density_max 0.205
_refine_diff_density_min -0.263
_refine_diff_density_rms 0.051
_refine_ls_abs_structure_details
;
 Refined as an inversion twin.
;
_refine_ls_abs_structure_Flack 0.1(7)
_refine_ls_extinction_method none
_refine_ls_goodness_of_fit_ref 1.105
_refine_ls_hydrogen_treatment constr
_refine_ls_matrix_type full
_refine_ls_number_parameters 319
_refine_ls_number_reflns 3888
_refine_ls_number_restraints 3
_refine_ls_restrained_S_all 1.104
_refine_ls_R_factor_all 0.0767
_refine_ls_R_factor_gt 0.0704
_refine_ls_shift/su_max 0.000
_refine_ls_shift/su_mean 0.000
_refine_ls_structure_factor_coef Fsqd
_refine_ls_weighting_details 'w=1/[\s^2^(Fo^2^)+(0.0770P)^2^+0.4288P] where P=(Fo^2^+2Fc^2^)/3'
_refine_ls_weighting_scheme calc
_refine_ls_wR_factor_gt 0.1829
_refine_ls_wR_factor_ref 0.1886
_reflns_Friedel_coverage 1.000
_reflns_Friedel_fraction_full 0.963
_reflns_Friedel_fraction_max 0.961
_reflns_number_gt 3538
_reflns_number_total 3888
_reflns_threshold_expression 'I > 2\s(I)'
_cod_data_source_file c8tc06273k2.cif
_cod_data_source_block t_b
_cod_database_code 7237605
_shelx_shelxl_version_number 2016/6
_shelx_space_group_comment
;
The symmetry employed for this shelxl refinement is uniquely defined
by the following loop, which should always be used as a source of
symmetry information in preference to the above space-group names.
They are only intended as comments.
;
_shelx_estimated_absorpt_t_min 0.848
_shelx_estimated_absorpt_t_max 0.871

loop_
_space_group_symop_operation_xyz
'x, y, z'

loop_
_atom_site_label
_atom_site_type_symbol
_atom_site_fract_x
_atom_site_fract_y
_atom_site_fract_z
_atom_site_U_iso_or_equiv
_atom_site_adp_type
_atom_site_occupancy
_atom_site_site_symmetry_order
_atom_site_calc_flag
_atom_site_refinement_flags_posn
_atom_site_refinement_flags_adp
O1 O 1.0492(10) 0.2748(5) 0.7523(3) 0.0564(13) Uani 1 1 d . .
C1 C 0.8393(13) 0.2572(7) 0.6979(5) 0.0442(16) Uani 1 1 d . .
N1 N 0.6743(11) 0.1174(6) 0.6879(4) 0.0443(13) Uani 1 1 d . .
O2 O 0.2979(10) -0.0392(5) 0.6252(3) 0.0535(12) Uani 1 1 d . .
C2 C 0.7593(13) 0.3865(7) 0.6378(4) 0.0402(15) Uani 1 1 d . .
N2 N 0.3150(10) 0.7165(6) 0.3925(4) 0.0394(12) Uani 1 1 d . .
C3 C 0.5323(13) 0.3577(6) 0.5707(4) 0.0365(14) Uani 1 1 d . .
O3 O 0.6809(9) 0.8769(5) 0.4602(3) 0.0469(11) Uani 1 1 d . .
C5 C 0.4362(14) 0.0844(7) 0.6263(4) 0.0422(15) Uani 1 1 d . .
O4 O -0.0608(9) 0.5574(5) 0.3286(3) 0.0532(12) Uani 1 1 d . .
C4 C 0.3716(11) 0.2101(6) 0.5622(4) 0.0363(14) Uani 1 1 d . .
C7 C 0.8411(13) 0.6511(6) 0.5871(4) 0.0411(15) Uani 1 1 d . .
H7 H 0.944617 0.750732 0.593794 0.049 Uiso 1 1 calc R U
C6 C 0.9122(12) 0.5305(7) 0.6450(4) 0.0400(15) Uani 1 1 d . .
H6 H 1.068405 0.548624 0.689750 0.048 Uiso 1 1 calc R U
C8 C 0.6191(13) 0.6229(6) 0.5205(4) 0.0398(15) Uani 1 1 d . .
C9 C 0.4615(12) 0.4777(6) 0.5105(4) 0.0351(14) Uani 1 1 d . .
C10 C 0.2291(12) 0.4480(7) 0.4436(4) 0.0376(14) Uani 1 1 d . .
C11 C 0.0799(13) 0.3037(7) 0.4355(4) 0.0456(16) Uani 1 1 d . .
H11 H -0.070215 0.283542 0.388662 0.055 Uiso 1 1 calc R U
C12 C 0.1471(13) 0.1857(7) 0.4958(4) 0.0426(15) Uani 1 1 d . .
H12 H 0.036893 0.087736 0.490971 0.051 Uiso 1 1 calc R U
C13 C 0.5435(13) 0.7497(7) 0.4570(4) 0.0385(14) Uani 1 1 d . .
C14 C 0.1438(13) 0.5738(7) 0.3842(4) 0.0433(16) Uani 1 1 d . .
C15 C 0.2347(14) 0.8454(7) 0.3336(5) 0.0453(16) Uani 1 1 d . .
H15A H 0.250258 0.940238 0.372750 0.054 Uiso 1 1 calc R U
H15B H 0.034409 0.821770 0.310052 0.054 Uiso 1 1 calc R U
C16 C 0.4191(14) 0.8753(7) 0.2503(4) 0.0455(15) Uani 1 1 d . .
H16 H 0.619603 0.896714 0.276332 0.055 Uiso 1 1 calc R U
C17 C 0.4057(19) 0.7378(8) 0.1847(5) 0.0687(19) Uani 1 1 d . .
H17A H 0.208149 0.705352 0.163376 0.103 Uiso 1 1 calc R U
H17B H 0.483672 0.653010 0.217737 0.103 Uiso 1 1 calc R U
H17C H 0.516396 0.766008 0.130631 0.103 Uiso 1 1 calc R U
C18 C 0.3445(13) 1.0222(7) 0.2030(4) 0.0429(14) Uani 1 1 d . .
C19 C 0.146(2) 1.0217(9) 0.1316(8) 0.112(4) Uani 1 1 d . .
H19 H 0.050088 0.926962 0.107297 0.135 Uiso 1 1 calc R U
C20 C 0.081(3) 1.1623(12) 0.0933(10) 0.142(6) Uani 1 1 d . .
H20 H -0.062273 1.161465 0.044188 0.170 Uiso 1 1 calc R U
C21 C 0.221(2) 1.2998(9) 0.1254(7) 0.079(3) Uani 1 1 d . .
H21 H 0.179288 1.394412 0.098896 0.095 Uiso 1 1 calc R U
C22 C 0.416(3) 1.2967(9) 0.1942(8) 0.110(4) Uani 1 1 d . .
H22 H 0.517611 1.390925 0.216915 0.132 Uiso 1 1 calc R U
C23 C 0.478(3) 1.1597(10) 0.2347(9) 0.114(5) Uani 1 1 d . .
H23 H 0.615741 1.162677 0.285587 0.136 Uiso 1 1 calc R U
C24 C 0.7410(14) -0.0089(7) 0.7515(5) 0.0498(17) Uani 1 1 d . .
H24A H 0.948794 -0.001852 0.764125 0.060 Uiso 1 1 calc R U
H24B H 0.677476 -0.109153 0.719801 0.060 Uiso 1 1 calc R U
C25 C 0.6032(18) -0.0039(8) 0.8427(5) 0.0563(18) Uani 1 1 d . .
H25A H 0.395181 -0.012887 0.830258 0.068 Uiso 1 1 calc R U
H25B H 0.664169 0.096965 0.874026 0.068 Uiso 1 1 calc R U
C26 C 0.6765(18) -0.1317(9) 0.9079(5) 0.067(2) Uani 1 1 d . .
H26A H 0.884035 -0.118454 0.922102 0.081 Uiso 1 1 calc R U
H26B H 0.586268 -0.118811 0.967540 0.081 Uiso 1 1 calc R U
C27 C 0.591(3) -0.2923(9) 0.8726(6) 0.089(3) Uani 1 1 d . .
H27A H 0.690469 -0.309432 0.815376 0.107 Uiso 1 1 calc R U
H27B H 0.384886 -0.306199 0.855666 0.107 Uiso 1 1 calc R U
C28 C 0.662(4) -0.4146(11) 0.9475(8) 0.154(7) Uani 1 1 d . .
H28A H 0.856248 -0.383745 0.974676 0.184 Uiso 1 1 calc R U
H28B H 0.531689 -0.409647 0.998555 0.184 Uiso 1 1 calc R U
C29 C 0.645(4) -0.5627(14) 0.9180(9) 0.144(6) Uani 1 1 d . .
H29A H 0.449294 -0.598745 0.895963 0.217 Uiso 1 1 calc R U
H29B H 0.703107 -0.626571 0.969960 0.217 Uiso 1 1 calc R U
H29C H 0.769957 -0.570192 0.866660 0.217 Uiso 1 1 calc R U

loop_
_atom_site_aniso_label
_atom_site_aniso_U_11
_atom_site_aniso_U_22
_atom_site_aniso_U_33
_atom_site_aniso_U_23
_atom_site_aniso_U_13
_atom_site_aniso_U_12
O1 0.056(3) 0.056(3) 0.056(3) 0.018(2) -0.006(3) 0.004(2)
C1 0.037(4) 0.050(4) 0.049(4) 0.008(3) 0.006(3) 0.015(3)
N1 0.043(3) 0.039(3) 0.053(3) 0.010(2) 0.003(3) 0.015(2)
O2 0.058(3) 0.039(2) 0.063(3) 0.007(2) 0.006(2) 0.005(2)
C2 0.036(4) 0.041(3) 0.043(4) 0.002(3) 0.000(3) 0.005(3)
N2 0.033(3) 0.044(3) 0.043(3) 0.004(2) 0.008(2) 0.011(2)
C3 0.036(4) 0.033(3) 0.042(4) -0.005(3) 0.007(3) 0.008(3)
O3 0.047(3) 0.036(2) 0.057(3) 0.0026(18) 0.001(2) 0.003(2)
C5 0.040(4) 0.045(3) 0.045(4) 0.004(3) 0.011(3) 0.013(3)
O4 0.037(2) 0.063(3) 0.059(3) 0.000(2) -0.010(2) 0.011(2)
C4 0.027(3) 0.040(3) 0.043(3) 0.002(3) 0.008(3) 0.005(3)
C7 0.041(4) 0.036(3) 0.045(3) 0.001(3) 0.001(3) 0.001(3)
C6 0.034(3) 0.040(3) 0.046(4) 0.003(3) 0.005(3) 0.000(3)
C8 0.048(4) 0.035(3) 0.039(3) -0.002(3) 0.005(3) 0.014(3)
C9 0.030(3) 0.042(3) 0.035(3) 0.000(3) 0.005(3) 0.011(3)
C10 0.031(3) 0.046(3) 0.038(3) 0.000(3) 0.007(3) 0.009(3)
C11 0.043(4) 0.053(4) 0.041(3) -0.001(3) -0.005(3) 0.008(3)
C12 0.038(4) 0.044(3) 0.046(4) -0.006(3) 0.006(3) 0.003(3)
C13 0.034(3) 0.036(3) 0.045(4) -0.006(3) 0.003(3) 0.004(3)
C14 0.036(4) 0.048(3) 0.045(4) -0.002(3) -0.003(3) 0.005(3)
C15 0.044(4) 0.044(3) 0.052(4) 0.010(3) 0.006(3) 0.017(3)
C16 0.044(3) 0.053(3) 0.047(3) 0.008(3) 0.012(3) 0.031(3)
C17 0.105(6) 0.056(4) 0.053(4) 0.008(3) 0.018(4) 0.037(4)
C18 0.045(3) 0.045(3) 0.041(3) 0.005(2) 0.003(3) 0.014(3)
C19 0.131(8) 0.053(4) 0.139(9) 0.028(5) -0.083(7) -0.002(5)
C20 0.169(11) 0.073(6) 0.168(11) 0.037(6) -0.105(10) 0.011(7)
C21 0.108(7) 0.039(4) 0.091(6) 0.022(4) 0.001(5) 0.014(4)
C22 0.161(10) 0.041(4) 0.120(8) -0.001(4) -0.061(8) 0.015(5)
C23 0.137(9) 0.052(5) 0.143(9) -0.012(5) -0.082(8) 0.021(5)
C24 0.042(4) 0.049(4) 0.063(4) 0.016(3) 0.007(3) 0.023(3)
C25 0.068(5) 0.052(4) 0.051(4) 0.012(3) 0.004(3) 0.017(3)
C26 0.077(5) 0.070(5) 0.060(4) 0.019(4) 0.014(4) 0.026(4)
C27 0.146(9) 0.057(4) 0.073(5) 0.012(4) 0.038(6) 0.028(5)
C28 0.33(2) 0.065(6) 0.083(7) 0.026(5) 0.089(10) 0.052(9)
C29 0.234(16) 0.117(9) 0.106(8) 0.041(7) 0.046(10) 0.097(11)

loop_
_atom_type_symbol
_atom_type_description
_atom_type_scat_dispersion_real
_atom_type_scat_dispersion_imag
_atom_type_scat_source
C C 0.0181 0.0091 'International Tables Vol C Tables 4.2.6.8 and 6.1.1.4'
H H 0.0000 0.0000 'International Tables Vol C Tables 4.2.6.8 and 6.1.1.4'
N N 0.0311 0.0180 'International Tables Vol C Tables 4.2.6.8 and 6.1.1.4'
O O 0.0492 0.0322 'International Tables Vol C Tables 4.2.6.8 and 6.1.1.4'

loop_
_geom_angle_atom_site_label_1
_geom_angle_atom_site_label_2
_geom_angle_atom_site_label_3
_geom_angle
O1 C1 N1 121.3(6)
O1 C1 C2 120.8(6)
N1 C1 C2 117.9(5)
C1 N1 C5 125.7(5)
C1 N1 C24 118.3(6)
C5 N1 C24 115.9(5)
C6 C2 C3 119.9(6)
C6 C2 C1 121.1(6)
C3 C2 C1 118.9(5)
C13 N2 C14 124.7(5)
C13 N2 C15 116.8(5)
C14 N2 C15 118.3(5)
C2 C3 C9 119.6(4)
C2 C3 C4 120.8(5)
C9 C3 C4 119.6(4)
O2 C5 N1 121.1(6)
O2 C5 C4 123.0(6)
N1 C5 C4 115.9(5)
C12 C4 C3 119.5(5)
C12 C4 C5 120.0(5)
C3 C4 C5 120.5(5)
C8 C7 C6 119.1(5)
C8 C7 H7 120.5
C6 C7 H7 120.5
C2 C6 C7 121.2(6)
C2 C6 H6 119.4
C7 C6 H6 119.4
C7 C8 C9 121.3(5)
C7 C8 C13 119.8(5)
C9 C8 C13 118.9(5)
C8 C9 C10 121.8(5)
C8 C9 C3 119.0(4)
C10 C9 C3 119.1(4)
C11 C10 C9 120.2(6)
C11 C10 C14 120.1(5)
C9 C10 C14 119.7(5)
C10 C11 C12 120.7(6)
C10 C11 H11 119.7
C12 C11 H11 119.7
C4 C12 C11 120.9(6)
C4 C12 H12 119.6
C11 C12 H12 119.6
O3 C13 N2 120.7(6)
O3 C13 C8 121.7(5)
N2 C13 C8 117.6(5)
O4 C14 N2 120.1(6)
O4 C14 C10 122.8(6)
N2 C14 C10 117.1(5)
N2 C15 C16 113.0(5)
N2 C15 H15A 109.0
C16 C15 H15A 109.0
N2 C15 H15B 109.0
C16 C15 H15B 109.0
H15A C15 H15B 107.8
C17 C16 C18 114.3(5)
C17 C16 C15 113.2(6)
C18 C16 C15 108.3(4)
C17 C16 H16 106.9
C18 C16 H16 106.9
C15 C16 H16 106.9
C16 C17 H17A 109.5
C16 C17 H17B 109.5
H17A C17 H17B 109.5
C16 C17 H17C 109.5
H17A C17 H17C 109.5
H17B C17 H17C 109.5
C19 C18 C23 118.1(6)
C19 C18 C16 122.8(6)
C23 C18 C16 119.1(6)
C18 C19 C20 119.7(8)
C18 C19 H19 120.2
C20 C19 H19 120.2
C21 C20 C19 121.3(8)
C21 C20 H20 119.4
C19 C20 H20 119.4
C22 C21 C20 117.7(8)
C22 C21 H21 121.2
C20 C21 H21 121.2
C21 C22 C23 122.0(8)
C21 C22 H22 119.0
C23 C22 H22 119.0
C18 C23 C22 121.2(8)
C18 C23 H23 119.4
C22 C23 H23 119.4
N1 C24 C25 112.8(5)
N1 C24 H24A 109.0
C25 C24 H24A 109.0
N1 C24 H24B 109.0
C25 C24 H24B 109.0
H24A C24 H24B 107.8
C24 C25 C26 112.5(6)
C24 C25 H25A 109.1
C26 C25 H25A 109.1
C24 C25 H25B 109.1
C26 C25 H25B 109.1
H25A C25 H25B 107.8
C27 C26 C25 116.2(7)
C27 C26 H26A 108.2
C25 C26 H26A 108.2
C27 C26 H26B 108.2
C25 C26 H26B 108.2
H26A C26 H26B 107.4
C26 C27 C28 111.9(8)
C26 C27 H27A 109.2
C28 C27 H27A 109.2
C26 C27 H27B 109.2
C28 C27 H27B 109.2
H27A C27 H27B 107.9
C29 C28 C27 117.2(10)
C29 C28 H28A 108.0
C27 C28 H28A 108.0
C29 C28 H28B 108.0
C27 C28 H28B 108.0
H28A C28 H28B 107.2
C28 C29 H29A 109.5
C28 C29 H29B 109.5
H29A C29 H29B 109.5
C28 C29 H29C 109.5
H29A C29 H29C 109.5
H29B C29 H29C 109.5

loop_
_geom_bond_atom_site_label_1
_geom_bond_atom_site_label_2
_geom_bond_distance
O1 C1 1.224(8)
C1 N1 1.375(8)
C1 C2 1.496(8)
N1 C5 1.394(9)
N1 C24 1.487(9)
O2 C5 1.198(8)
C2 C6 1.379(8)
C2 C3 1.401(8)
N2 C13 1.386(8)
N2 C14 1.408(8)
N2 C15 1.486(8)
C3 C9 1.420(6)
C3 C4 1.422(8)
O3 C13 1.221(7)
C5 C4 1.486(8)
O4 C14 1.214(7)
C4 C12 1.383(8)
C7 C8 1.379(9)
C7 C6 1.406(8)
C7 H7 0.9500
C6 H6 0.9500
C8 C9 1.398(8)
C8 C13 1.502(9)
C9 C10 1.418(8)
C10 C11 1.374(9)
C10 C14 1.475(9)
C11 C12 1.404(9)
C11 H11 0.9500
C12 H12 0.9500
C15 C16 1.529(9)
C15 H15A 0.9900
C15 H15B 0.9900
C16 C17 1.511(9)
C16 C18 1.526(8)
C16 H16 1.0000
C17 H17A 0.9800
C17 H17B 0.9800
C17 H17C 0.9800
C18 C19 1.349(9)
C18 C23 1.353(10)
C19 C20 1.410(11)
C19 H19 0.9500
C20 C21 1.366(13)
C20 H20 0.9500
C21 C22 1.314(12)
C21 H21 0.9500
C22 C23 1.389(12)
C22 H22 0.9500
C23 H23 0.9500
C24 C25 1.498(10)
C24 H24A 0.9900
C24 H24B 0.9900
C25 C26 1.521(9)
C25 H25A 0.9900
C25 H25B 0.9900
C26 C27 1.491(12)
C26 H26A 0.9900
C26 H26B 0.9900
C27 C28 1.569(12)
C27 H27A 0.9900
C27 H27B 0.9900
C28 C29 1.351(15)
C28 H28A 0.9900
C28 H28B 0.9900
C29 H29A 0.9800
C29 H29B 0.9800
C29 H29C 0.9800

loop_
_geom_torsion_atom_site_label_1
_geom_torsion_atom_site_label_2
_geom_torsion_atom_site_label_3
_geom_torsion_atom_site_label_4
_geom_torsion
O1 C1 N1 C5 -178.3(6)
C2 C1 N1 C5 0.0(9)
O1 C1 N1 C24 5.6(10)
C2 C1 N1 C24 -176.1(6)
O1 C1 C2 C6 -2.7(10)
N1 C1 C2 C6 179.0(6)
O1 C1 C2 C3 174.4(6)
N1 C1 C2 C3 -3.8(9)
C6 C2 C3 C9 -0.1(8)
C1 C2 C3 C9 -177.4(5)
C6 C2 C3 C4 -179.9(6)
C1 C2 C3 C4 2.9(9)
C1 N1 C5 O2 -176.9(6)
C24 N1 C5 O2 -0.6(10)
C1 N1 C5 C4 4.4(9)
C24 N1 C5 C4 -179.4(6)
C2 C3 C4 C12 179.4(6)
C9 C3 C4 C12 -0.4(8)
C2 C3 C4 C5 1.7(8)
C9 C3 C4 C5 -178.0(4)
O2 C5 C4 C12 -1.6(10)
N1 C5 C4 C12 177.1(6)
O2 C5 C4 C3 176.0(6)
N1 C5 C4 C3 -5.2(8)
C3 C2 C6 C7 1.4(10)
C1 C2 C6 C7 178.5(6)
C8 C7 C6 C2 -1.8(10)
C6 C7 C8 C9 1.0(10)
C6 C7 C8 C13 -179.0(5)
C7 C8 C9 C10 178.7(6)
C13 C8 C9 C10 -1.4(8)
C7 C8 C9 C3 0.2(8)
C13 C8 C9 C3 -179.9(5)
C2 C3 C9 C8 -0.6(7)
C4 C3 C9 C8 179.1(6)
C2 C3 C9 C10 -179.2(6)
C4 C3 C9 C10 0.6(6)
C8 C9 C10 C11 179.7(6)
C3 C9 C10 C11 -1.8(8)
C8 C9 C10 C14 -1.7(8)
C3 C9 C10 C14 176.8(5)
C9 C10 C11 C12 2.8(9)
C14 C10 C11 C12 -175.8(6)
C3 C4 C12 C11 1.3(9)
C5 C4 C12 C11 179.0(5)
C10 C11 C12 C4 -2.6(10)
C14 N2 C13 O3 -179.6(6)
C15 N2 C13 O3 -4.5(9)
C14 N2 C13 C8 2.0(9)
C15 N2 C13 C8 177.1(5)
C7 C8 C13 O3 2.9(9)
C9 C8 C13 O3 -177.1(6)
C7 C8 C13 N2 -178.7(6)
C9 C8 C13 N2 1.4(8)
C13 N2 C14 O4 176.4(6)
C15 N2 C14 O4 1.3(10)
C13 N2 C14 C10 -5.0(9)
C15 N2 C14 C10 180.0(5)
C11 C10 C14 O4 2.0(10)
C9 C10 C14 O4 -176.6(6)
C11 C10 C14 N2 -176.7(6)
C9 C10 C14 N2 4.8(8)
C13 N2 C15 C16 81.0(7)
C14 N2 C15 C16 -103.6(7)
N2 C15 C16 C17 59.8(7)
N2 C15 C16 C18 -172.5(6)
C17 C16 C18 C19 35.3(11)
C15 C16 C18 C19 -91.8(10)
C17 C16 C18 C23 -146.2(9)
C15 C16 C18 C23 86.7(10)
C23 C18 C19 C20 -0.7(17)
C16 C18 C19 C20 177.9(11)
C18 C19 C20 C21 2(2)
C19 C20 C21 C22 -1(2)
C20 C21 C22 C23 -1(2)
C19 C18 C23 C22 -1.1(18)
C16 C18 C23 C22 -179.7(11)
C21 C22 C23 C18 2(2)
C1 N1 C24 C25 85.8(8)
C5 N1 C24 C25 -90.8(7)
N1 C24 C25 C26 -179.0(6)
C24 C25 C26 C27 -60.6(10)
C25 C26 C27 C28 -176.8(9)
C26 C27 C28 C29 -167.6(15)
